data_4308248
loop_
_publ_author_name
'Xiang-Ping Li'
'Jian-Yong Zhang'
'Mei Pan'
'Sheng-Run Zheng'
'Yu Liu'
'Cheng-Yong Su'

_publ_section_title
;
Zero to Three Dimensional Increase of Silver(I) Coordination Assemblies
Controlled by Deprotonation of 1,3,5-Tri(2-benzimidazolyl)benzene and
Aggregation of Multinuclear Building Units
;
_journal_name_full 'Inorganic Chemistry'
_journal_page_first 4617
_journal_page_last 4625
_journal_paper_doi 10.1021/ic070309k
_journal_volume 46
_journal_year 2007
_chemical_formula_sum 'C324 H206 Ag34 N72 O12'
_chemical_formula_weight 8967.19
_chemical_name_systematic
; 
 ? 
;
_space_group_IT_number 14
_symmetry_cell_setting monoclinic
_symmetry_space_group_name_Hall '-P 2yn'
_symmetry_space_group_name_H-M 'P 1 21/n 1'
_atom_sites_solution_hydrogens geom
_atom_sites_solution_primary direct
_atom_sites_solution_secondary difmap
_audit_creation_method SHELXL-97
_cell_angle_alpha 90.00
_cell_angle_beta 93.485(4)
_cell_angle_gamma 90.00
_cell_formula_units_Z 1
_cell_length_a 13.8011(8)
_cell_length_b 25.0364(16)
_cell_length_c 22.6040(15)
_cell_measurement_temperature 293(2)
_cell_volume 7795.9(8)
_computing_structure_refinement 'SHELXL-97 (Sheldrick, 1997)'
_computing_structure_solution 'SHELXS-97 (Sheldrick, 1990)'
_diffrn_ambient_temperature 293(2)
_diffrn_measured_fraction_theta_full 0.995
_diffrn_measured_fraction_theta_max 0.995
_diffrn_measurement_device_type APEX
_diffrn_measurement_method '\w scan'
_diffrn_radiation_monochromator graphite
_diffrn_radiation_source 'fine-focus sealed tube'
_diffrn_radiation_type MoK\a
_diffrn_radiation_wavelength 0.71073
_diffrn_reflns_av_R_equivalents 0.1448
_diffrn_reflns_av_sigmaI/netI 0.1978
_diffrn_reflns_limit_h_max 17
_diffrn_reflns_limit_h_min -17
_diffrn_reflns_limit_k_max 24
_diffrn_reflns_limit_k_min -31
_diffrn_reflns_limit_l_max 28
_diffrn_reflns_limit_l_min -28
_diffrn_reflns_number 63268
_diffrn_reflns_theta_full 26.50
_diffrn_reflns_theta_max 26.50
_diffrn_reflns_theta_min 1.63
_exptl_absorpt_coefficient_mu 2.149
_exptl_absorpt_correction_T_max 0.6984
_exptl_absorpt_correction_T_min 0.5845
_exptl_absorpt_correction_type multi-scan
_exptl_absorpt_process_details 'Bruker SADABS'
_exptl_crystal_colour Colorless
_exptl_crystal_density_diffrn 1.910
_exptl_crystal_density_method 'not measured'
_exptl_crystal_description Block
_exptl_crystal_F_000 4348
_exptl_crystal_size_max 0.28
_exptl_crystal_size_mid 0.22
_exptl_crystal_size_min 0.18
_refine_diff_density_max 2.492
_refine_diff_density_min -2.185
_refine_diff_density_rms 0.194
_refine_ls_extinction_method none
_refine_ls_goodness_of_fit_ref 1.006
_refine_ls_hydrogen_treatment geom
_refine_ls_matrix_type full
_refine_ls_number_parameters 1015
_refine_ls_number_reflns 16080
_refine_ls_number_restraints 36
_refine_ls_restrained_S_all 1.009
_refine_ls_R_factor_all 0.1740
_refine_ls_R_factor_gt 0.0689
_refine_ls_shift/su_max 0.023
_refine_ls_shift/su_mean 0.001
_refine_ls_structure_factor_coef Fsqd
_refine_ls_weighting_details 'calc w=1/[\s^2^(Fo^2^)+(0.0420P)^2^+0.0000P] where P=(Fo^2^+2Fc^2^)/3'
_refine_ls_weighting_scheme calc
_refine_ls_wR_factor_gt 0.1331
_refine_ls_wR_factor_ref 0.1565
_reflns_number_gt 6528
_reflns_number_total 16080
_reflns_threshold_expression >2sigma(I)
_cod_data_source_file ic070309k-file003_4.cif
_cod_data_source_block 4
_cod_depositor_comments
;
The following automatic conversions were performed:
'_symmetry_cell_setting' value 'Monoclinic' changed to 'monoclinic'
according to '/home/saulius/struct/CIF-dictionaries/cif_core.dic'
dictionary named 'cif_core.dic' version 2.4.1 from
2010-06-29.

'_exptl_absorpt_correction_type' value 'Multi-scan' changed
to 'multi-scan' according to
'/home/saulius/struct/CIF-dictionaries/cif_core.dic' dictionary named
'cif_core.dic' version 2.4.1 from 2010-06-29.

Automatic conversion script
Id: cif_fix_enum 1527 2010-12-29 10:47:43Z saulius 
;
_cod_database_code 4308248

loop_
_symmetry_equiv_pos_as_xyz
'x, y, z'
'-x+1/2, y+1/2, -z+1/2'
'-x, -y, -z'
'x-1/2, -y-1/2, z-1/2'

loop_
_atom_site_label
_atom_site_type_symbol
_atom_site_fract_x
_atom_site_fract_y
_atom_site_fract_z
_atom_site_U_iso_or_equiv
_atom_site_adp_type
_atom_site_occupancy
_atom_site_symmetry_multiplicity
_atom_site_calc_flag
_atom_site_refinement_flags
_atom_site_disorder_assembly
_atom_site_disorder_group
Ag1 Ag 0.30926(6) 0.20400(4) 0.11274(4) 0.0410(3) Uani 1 1 d . . .
Ag2 Ag 0.49493(8) 0.20468(5) 0.36252(7) 0.0920(5) Uani 1 1 d . . .
Ag3 Ag 0.23083(11) 0.07399(7) 0.33619(6) 0.1105(5) Uani 1 1 d U . .
Ag4 Ag 0.62815(7) 0.03634(4) 0.16918(4) 0.0464(3) Uani 1 1 d . . .
Ag5 Ag 0.5000 0.0000 0.0000 0.0374(3) Uani 1 2 d S . .
Ag6 Ag -0.09345(6) 0.19091(4) 0.25459(3) 0.0386(3) Uani 1 1 d . . .
Ag7 Ag 0.14563(7) 0.26237(4) 0.50323(3) 0.0392(2) Uani 1 1 d . . .
Ag8 Ag 0.29050(6) -0.11260(4) 0.21508(4) 0.0384(2) Uani 1 1 d . . .
Ag9 Ag 0.03527(8) 0.07676(5) 0.07780(4) 0.0617(3) Uani 1 1 d . . .
C1 C 0.3851(7) 0.0985(5) 0.0511(4) 0.027(3) Uani 1 1 d . . .
C2 C 0.4507(7) 0.1195(5) -0.0301(4) 0.031(3) Uani 1 1 d . . .
C3 C 0.5011(8) 0.1223(5) -0.0827(4) 0.043(3) Uani 1 1 d . . .
H3A H 0.5300 0.0923 -0.0982 0.051 Uiso 1 1 calc R . .
C4 C 0.5058(9) 0.1716(5) -0.1100(5) 0.046(3) Uani 1 1 d . . .
H4A H 0.5403 0.1750 -0.1439 0.055 Uiso 1 1 calc R . .
C5 C 0.4607(9) 0.2160(6) -0.0881(5) 0.057(4) Uani 1 1 d . . .
H5A H 0.4625 0.2480 -0.1089 0.069 Uiso 1 1 calc R . .
C6 C 0.4118(8) 0.2142(5) -0.0353(5) 0.042(3) Uani 1 1 d . . .
H6A H 0.3841 0.2445 -0.0197 0.051 Uiso 1 1 calc R . .
C7 C 0.4071(7) 0.1649(5) -0.0078(4) 0.027(3) Uani 1 1 d . . .
C8 C 0.3571(7) 0.0678(4) 0.1020(4) 0.028(3) Uani 1 1 d . . .
C9 C 0.4172(7) 0.0295(4) 0.1278(4) 0.027(3) Uani 1 1 d . . .
H9A H 0.4748 0.0211 0.1106 0.032 Uiso 1 1 calc R . .
C10 C 0.3932(8) 0.0030(4) 0.1792(4) 0.032(3) Uani 1 1 d . . .
C11 C 0.3045(8) 0.0132(4) 0.2029(4) 0.034(3) Uani 1 1 d . . .
H11A H 0.2883 -0.0052 0.2367 0.041 Uiso 1 1 calc R . .
C12 C 0.2385(8) 0.0505(4) 0.1770(4) 0.027(3) Uani 1 1 d . A .
C13 C 0.2692(8) 0.0791(4) 0.1271(4) 0.031(3) Uani 1 1 d . . .
H13A H 0.2298 0.1061 0.1108 0.038 Uiso 1 1 calc R . .
C14 C 0.4617(8) -0.0362(5) 0.2062(4) 0.033(3) Uani 1 1 d . . .
C15 C 0.5959(9) -0.0734(5) 0.2382(5) 0.043(3) Uani 1 1 d . . .
C16 C 0.6912(10) -0.0896(6) 0.2527(6) 0.062(4) Uani 1 1 d . . .
H16A H 0.7433 -0.0684 0.2430 0.075 Uiso 1 1 calc R . .
C17 C 0.7061(11) -0.1361(7) 0.2807(7) 0.077(5) Uani 1 1 d . . .
H17A H 0.7695 -0.1460 0.2920 0.093 Uiso 1 1 calc R . .
C18 C 0.6310(11) -0.1703(6) 0.2935(6) 0.067(4) Uani 1 1 d . . .
H18A H 0.6458 -0.2026 0.3122 0.080 Uiso 1 1 calc R . .
C19 C 0.5314(10) -0.1572(5) 0.2787(5) 0.053(4) Uani 1 1 d . . .
H19A H 0.4799 -0.1795 0.2868 0.063 Uiso 1 1 calc R . .
C20 C 0.5197(9) -0.1076(5) 0.2509(5) 0.037(3) Uani 1 1 d . . .
C21 C 0.1459(8) 0.0558(4) 0.2011(5) 0.036(3) Uani 1 1 d . . .
C22 C 0.0346(8) 0.0512(4) 0.2635(5) 0.037(3) Uani 1 1 d . . .
C23 C -0.0198(8) 0.0438(5) 0.3134(5) 0.041(3) Uani 1 1 d . A .
H23A H 0.0088 0.0372 0.3510 0.049 Uiso 1 1 calc R . .
C24 C -0.1178(11) 0.0470(5) 0.3023(6) 0.057(4) Uani 1 1 d . . .
H24A H -0.1567 0.0412 0.3339 0.068 Uiso 1 1 calc R A .
C25 C -0.1652(9) 0.0585(5) 0.2461(5) 0.045(3) Uani 1 1 d . A .
H25A H -0.2326 0.0593 0.2413 0.054 Uiso 1 1 calc R . .
C26 C -0.1099(8) 0.0685(5) 0.1993(5) 0.038(3) Uani 1 1 d . . .
H26A H -0.1393 0.0787 0.1630 0.045 Uiso 1 1 calc R A .
C27 C -0.0104(8) 0.0633(4) 0.2059(5) 0.032(3) Uani 1 1 d . A .
C28 C 0.7059(8) 0.1980(5) 0.3046(4) 0.035(3) Uani 1 1 d . . .
C29 C 0.8086(8) 0.1687(4) 0.3717(4) 0.034(3) Uani 1 1 d . . .
C30 C 0.8891(8) 0.1468(5) 0.4050(5) 0.042(3) Uani 1 1 d . . .
H30A H 0.9485 0.1421 0.3884 0.050 Uiso 1 1 calc R . .
C31 C 0.8763(10) 0.1327(5) 0.4633(5) 0.053(4) Uani 1 1 d . . .
H31A H 0.9284 0.1185 0.4861 0.064 Uiso 1 1 calc R . .
C32 C 0.7893(9) 0.1391(6) 0.4881(5) 0.063(4) Uani 1 1 d . . .
H32A H 0.7835 0.1291 0.5273 0.076 Uiso 1 1 calc R . .
C33 C 0.7100(11) 0.1600(7) 0.4564(5) 0.080(5) Uani 1 1 d . . .
H33A H 0.6512 0.1641 0.4739 0.096 Uiso 1 1 calc R . .
C34 C 0.7190(8) 0.1750(5) 0.3971(5) 0.042(3) Uani 1 1 d . . .
C35 C 0.6553(8) 0.2086(5) 0.2467(4) 0.031(3) Uani 1 1 d . . .
C36 C 0.6754(7) 0.1762(5) 0.1998(4) 0.031(3) Uani 1 1 d . . .
H36A H 0.7234 0.1503 0.2055 0.037 Uiso 1 1 calc R . .
C37 C 0.6264(8) 0.1807(4) 0.1438(4) 0.030(3) Uani 1 1 d . . .
C38 C 0.5575(7) 0.2190(4) 0.1354(4) 0.029(3) Uani 1 1 d . . .
H38A H 0.5233 0.2216 0.0987 0.034 Uiso 1 1 calc R . .
C39 C 0.5363(8) 0.2553(5) 0.1812(5) 0.033(3) Uani 1 1 d . . .
C40 C 0.5877(8) 0.2498(5) 0.2364(4) 0.036(3) Uani 1 1 d . . .
H40A H 0.5766 0.2738 0.2666 0.043 Uiso 1 1 calc R . .
C41 C 0.6535(7) 0.1433(5) 0.0967(4) 0.029(3) Uani 1 1 d . . .
C42 C 0.7081(8) 0.0749(5) 0.0533(5) 0.035(3) Uani 1 1 d . . .
C43 C 0.7452(8) 0.0239(5) 0.0386(5) 0.046(3) Uani 1 1 d . . .
H43A H 0.7489 -0.0039 0.0659 0.056 Uiso 1 1 calc R . .
C44 C 0.7754(9) 0.0176(6) -0.0177(6) 0.060(4) Uani 1 1 d . . .
H44A H 0.7989 -0.0152 -0.0297 0.072 Uiso 1 1 calc R . .
C45 C 0.7705(8) 0.0616(6) -0.0578(5) 0.048(4) Uani 1 1 d . . .
H45A H 0.7930 0.0568 -0.0954 0.058 Uiso 1 1 calc R . .
C46 C 0.7345(8) 0.1101(5) -0.0435(4) 0.042(3) Uani 1 1 d . . .
H46A H 0.7317 0.1381 -0.0706 0.051 Uiso 1 1 calc R . .
C47 C 0.7021(8) 0.1165(5) 0.0131(4) 0.032(3) Uani 1 1 d . . .
C48 C 0.4592(8) 0.2937(5) 0.1711(4) 0.031(3) Uani 1 1 d . . .
C49 C 0.3228(9) 0.3304(5) 0.1470(4) 0.038(3) Uani 1 1 d . . .
C50 C 0.2276(10) 0.3406(5) 0.1304(5) 0.051(4) Uani 1 1 d . . .
H50 H 0.1867 0.3134 0.1161 0.061 Uiso 1 1 calc R . .
C51 C 0.1924(10) 0.3939(6) 0.1353(5) 0.051(4) Uani 1 1 d . . .
H51A H 0.1279 0.4020 0.1246 0.062 Uiso 1 1 calc R . .
C52 C 0.2563(12) 0.4338(6) 0.1567(5) 0.057(4) Uani 1 1 d . . .
H52A H 0.2345 0.4689 0.1578 0.068 Uiso 1 1 calc R . .
C53 C 0.3474(11) 0.4231(5) 0.1755(5) 0.052(4) Uani 1 1 d . . .
H53A H 0.3878 0.4498 0.1915 0.062 Uiso 1 1 calc R . .
C54 C 0.3807(9) 0.3712(5) 0.1707(5) 0.034(3) Uani 1 1 d . . .
C55 C 0.1553(7) 0.1627(5) 0.4174(4) 0.027(3) Uani 1 1 d . . .
C56 C 0.1351(8) 0.1364(5) 0.5073(4) 0.038(3) Uani 1 1 d . . .
C57 C 0.1234(10) 0.1306(6) 0.5688(5) 0.061(4) Uani 1 1 d . A .
H57A H 0.1222 0.1601 0.5937 0.074 Uiso 1 1 calc R . .
C58 C 0.1144(10) 0.0814(6) 0.5895(5) 0.063(4) Uani 1 1 d . . .
H58A H 0.1097 0.0766 0.6300 0.075 Uiso 1 1 calc R A .
C59 C 0.1115(10) 0.0357(7) 0.5521(6) 0.072(5) Uani 1 1 d . A .
H59A H 0.1022 0.0020 0.5680 0.086 Uiso 1 1 calc R . .
C60 C 0.1230(9) 0.0414(5) 0.4904(5) 0.058(4) Uani 1 1 d . . .
H60A H 0.1225 0.0120 0.4652 0.070 Uiso 1 1 calc R A .
C61 C 0.1347(9) 0.0922(4) 0.4698(4) 0.036(3) Uani 1 1 d . A .
C62 C 0.1756(7) 0.1959(4) 0.3663(4) 0.026(3) Uani 1 1 d . A .
C63 C 0.2456(7) 0.2348(4) 0.3727(4) 0.026(3) Uani 1 1 d . . .
H63A H 0.2746 0.2421 0.4100 0.031 Uiso 1 1 calc R A .
C64 C 0.2734(7) 0.2635(4) 0.3235(4) 0.024(2) Uani 1 1 d . A .
C65 C 0.2304(7) 0.2530(4) 0.2688(4) 0.025(3) Uani 1 1 d . . .
H65A H 0.2501 0.2716 0.2360 0.030 Uiso 1 1 calc R A .
C66 C 0.1553(7) 0.2139(4) 0.2614(4) 0.027(3) Uani 1 1 d . A .
C67 C 0.1313(7) 0.1860(4) 0.3105(4) 0.030(3) Uani 1 1 d . . .
H67A H 0.0839 0.1596 0.3064 0.036 Uiso 1 1 calc R A .
C68 C 0.3537(8) 0.3033(5) 0.3303(4) 0.029(3) Uani 1 1 d . . .
C69 C 0.4959(9) 0.3341(5) 0.3523(4) 0.031(3) Uani 1 1 d . . .
C70 C 0.5927(9) 0.3416(5) 0.3687(5) 0.041(3) Uani 1 1 d . A .
H70A H 0.6315 0.3141 0.3844 0.049 Uiso 1 1 calc R . .
C71 C 0.6284(9) 0.3918(7) 0.3605(6) 0.063(4) Uani 1 1 d . . .
H71A H 0.6939 0.3981 0.3701 0.075 Uiso 1 1 calc R A .
C72 C 0.5721(11) 0.4334(6) 0.3387(6) 0.062(4) Uani 1 1 d . A .
H72A H 0.5994 0.4670 0.3348 0.075 Uiso 1 1 calc R . .
C73 C 0.4728(10) 0.4253(5) 0.3223(5) 0.049(3) Uani 1 1 d . . .
H73A H 0.4342 0.4532 0.3072 0.059 Uiso 1 1 calc R A .
C74 C 0.4356(8) 0.3760(5) 0.3291(4) 0.029(3) Uani 1 1 d . . .
C75 C 0.1079(8) 0.2062(4) 0.2012(4) 0.029(3) Uani 1 1 d . . .
C76 C -0.0064(8) 0.1997(4) 0.1319(4) 0.031(3) Uani 1 1 d . . .
C77 C -0.0908(9) 0.1967(6) 0.0978(5) 0.062(4) Uani 1 1 d . A .
H77A H -0.1495 0.1909 0.1150 0.075 Uiso 1 1 calc R . .
C78 C -0.0878(9) 0.2024(6) 0.0379(5) 0.070(5) Uani 1 1 d . . .
H78A H -0.1454 0.2028 0.0144 0.084 Uiso 1 1 calc R A .
C79 C 0.0012(8) 0.2076(6) 0.0114(5) 0.060(4) Uani 1 1 d . A .
H79A H 0.0019 0.2104 -0.0296 0.072 Uiso 1 1 calc R . .
C80 C 0.0895(9) 0.2087(5) 0.0463(4) 0.053(4) Uani 1 1 d . . .
H80A H 0.1489 0.2115 0.0292 0.064 Uiso 1 1 calc R A .
C81 C 0.0840(8) 0.2054(4) 0.1071(4) 0.033(3) Uani 1 1 d . A .
N1 N 0.3640(6) 0.1495(4) 0.0445(3) 0.032(2) Uani 1 1 d . . .
N2 N 0.4385(6) 0.0768(3) 0.0089(3) 0.030(2) Uani 1 1 d . . .
N3 N 0.5597(6) -0.0291(4) 0.2095(4) 0.035(2) Uani 1 1 d . . .
N4 N 0.4307(6) -0.0823(4) 0.2307(4) 0.033(2) Uani 1 1 d . . .
N5 N 0.0607(7) 0.0673(4) 0.1678(4) 0.034(2) Uani 1 1 d . A .
N6 N 0.1370(6) 0.0475(4) 0.2597(3) 0.038(3) Uani 1 1 d . A .
N7 N 0.3710(7) 0.2829(4) 0.1463(3) 0.036(2) Uani 1 1 d . . .
N8 N 0.4650(7) 0.3469(4) 0.1868(4) 0.042(3) Uani 1 1 d . . .
H8A H 0.5148 0.3621 0.2042 0.050 Uiso 0.50 1 calc PR . .
N9 N 0.6523(6) 0.1951(4) 0.3540(4) 0.042(3) Uani 1 1 d . . .
N10 N 0.7968(6) 0.1836(4) 0.3133(3) 0.030(2) Uani 1 1 d . . .
N11 N 0.6769(6) 0.0927(4) 0.1069(4) 0.031(2) Uani 1 1 d . . .
N12 N 0.6675(6) 0.1606(4) 0.0408(3) 0.035(2) Uani 1 1 d . . .
N13 N 0.1583(6) 0.2089(4) 0.1517(3) 0.033(2) Uani 1 1 d . A .
N14 N 0.0116(6) 0.1998(4) 0.1929(3) 0.029(2) Uani 1 1 d . A .
N15 N 0.1505(7) 0.1089(4) 0.4122(3) 0.043(3) Uani 1 1 d . A .
N16 N 0.1464(6) 0.1831(4) 0.4729(4) 0.038(2) Uani 1 1 d . A .
N17 N 0.4413(6) 0.2885(4) 0.3547(3) 0.031(2) Uani 1 1 d . A .
N18 N 0.1563(6) -0.1457(4) 0.1850(3) 0.028(2) Uani 1 1 d . . .
O1 O 0.4055(10) 0.1040(7) 0.3528(8) 0.056(4) Uani 0.50 1 d PU A 1
O1' O 0.3955(10) 0.1271(8) 0.2961(8) 0.064(5) Uani 0.50 1 d PU B 2
O2 O 0.421(2) 0.1646(15) 0.4501(15) 0.198(13) Uani 0.50 1 d PU . .
O3 O 0.0865(17) 0.4233(10) 0.7961(10) 0.122(8) Uani 0.50 1 d PU . .
O4 O 0.0035(8) 0.0800(5) -0.0146(5) 0.120(4) Uani 1 1 d . . .

loop_
_atom_site_aniso_label
_atom_site_aniso_U_11
_atom_site_aniso_U_22
_atom_site_aniso_U_33
_atom_site_aniso_U_23
_atom_site_aniso_U_13
_atom_site_aniso_U_12
Ag1 0.0406(6) 0.0385(6) 0.0447(5) -0.0080(4) 0.0084(4) 0.0041(5)
Ag2 0.0469(7) 0.0574(9) 0.1746(13) 0.0261(8) 0.0284(8) 0.0175(7)
Ag3 0.1279(13) 0.1197(14) 0.0839(10) -0.0243(8) 0.0067(9) 0.0055(11)
Ag4 0.0414(6) 0.0430(7) 0.0549(6) 0.0173(5) 0.0036(5) -0.0065(5)
Ag5 0.0471(8) 0.0284(8) 0.0377(7) -0.0003(6) 0.0106(6) 0.0074(7)
Ag6 0.0325(5) 0.0551(7) 0.0291(4) 0.0017(4) 0.0086(4) -0.0009(5)
Ag7 0.0532(6) 0.0331(6) 0.0319(5) -0.0046(4) 0.0082(4) -0.0022(5)
Ag8 0.0335(5) 0.0387(6) 0.0430(5) 0.0009(4) 0.0015(4) -0.0064(5)
Ag9 0.0621(7) 0.0787(9) 0.0444(6) 0.0092(5) 0.0037(5) 0.0037(7)
C1 0.022(6) 0.025(8) 0.036(6) -0.003(5) 0.014(5) 0.003(5)
C2 0.029(6) 0.023(8) 0.040(6) 0.002(5) -0.004(5) -0.004(6)
C3 0.046(8) 0.052(10) 0.032(6) -0.010(6) 0.016(6) -0.002(7)
C4 0.053(9) 0.041(9) 0.046(7) 0.002(7) 0.009(6) 0.012(7)
C5 0.074(10) 0.047(10) 0.052(8) 0.018(7) 0.014(7) -0.020(8)
C6 0.043(8) 0.029(8) 0.056(8) 0.010(6) 0.006(6) 0.010(6)
C7 0.018(6) 0.035(8) 0.030(6) 0.002(5) 0.002(5) 0.004(6)
C8 0.023(6) 0.031(8) 0.033(6) 0.000(5) 0.009(5) -0.004(6)
C9 0.026(6) 0.020(7) 0.034(6) 0.001(5) -0.001(5) -0.001(6)
C10 0.039(7) 0.027(8) 0.029(6) -0.002(5) 0.000(5) 0.004(6)
C11 0.048(8) 0.028(8) 0.028(6) 0.007(5) 0.007(5) 0.003(6)
C12 0.029(6) 0.024(7) 0.030(6) -0.001(5) 0.003(5) -0.005(6)
C13 0.040(7) 0.018(7) 0.036(6) 0.007(5) -0.001(5) 0.005(6)
C14 0.044(8) 0.024(7) 0.031(6) 0.001(5) 0.003(5) -0.015(6)
C15 0.049(9) 0.029(8) 0.050(7) 0.016(6) 0.000(6) 0.002(7)
C16 0.039(9) 0.045(11) 0.101(11) 0.020(8) -0.004(8) 0.008(8)
C17 0.046(10) 0.056(12) 0.128(14) 0.021(10) -0.011(9) 0.013(9)
C18 0.059(10) 0.047(11) 0.092(11) 0.026(8) -0.024(9) 0.004(9)
C19 0.071(10) 0.036(9) 0.051(8) 0.014(6) 0.001(7) -0.001(8)
C20 0.048(8) 0.021(8) 0.039(6) 0.001(5) -0.004(6) 0.003(7)
C21 0.042(8) 0.027(8) 0.042(7) -0.002(5) 0.015(6) 0.012(6)
C22 0.038(7) 0.012(7) 0.061(8) 0.003(5) -0.003(6) 0.002(6)
C23 0.032(7) 0.057(10) 0.036(6) 0.008(6) 0.013(6) 0.009(7)
C24 0.080(11) 0.033(9) 0.062(9) 0.010(6) 0.037(8) -0.005(8)
C25 0.044(8) 0.042(9) 0.050(8) 0.003(6) 0.005(6) 0.006(7)
C26 0.031(7) 0.042(9) 0.039(7) 0.010(6) -0.005(6) 0.008(6)
C27 0.038(7) 0.019(7) 0.038(6) 0.001(5) -0.005(6) 0.000(6)
C28 0.036(7) 0.044(8) 0.025(6) -0.011(5) 0.015(5) -0.006(6)
C29 0.043(7) 0.036(8) 0.023(6) -0.003(5) 0.010(5) -0.003(6)
C30 0.033(7) 0.053(9) 0.038(7) 0.000(6) -0.007(6) 0.008(7)
C31 0.066(10) 0.057(10) 0.035(7) 0.017(6) -0.005(7) 0.018(8)
C32 0.032(8) 0.123(14) 0.034(7) 0.025(8) 0.004(6) -0.007(9)
C33 0.068(10) 0.145(16) 0.029(7) 0.004(8) 0.024(7) 0.004(11)
C34 0.034(7) 0.054(9) 0.040(7) -0.004(6) 0.011(6) 0.003(7)
C35 0.032(7) 0.036(8) 0.024(6) -0.003(5) 0.004(5) -0.005(6)
C36 0.023(6) 0.042(8) 0.028(6) -0.006(5) 0.003(5) -0.001(6)
C37 0.030(7) 0.030(8) 0.030(6) 0.002(5) 0.008(5) -0.003(6)
C38 0.028(6) 0.032(8) 0.027(6) 0.002(5) 0.012(5) -0.005(6)
C39 0.031(7) 0.030(8) 0.039(7) 0.002(5) 0.013(5) -0.007(6)
C40 0.044(7) 0.041(9) 0.023(6) -0.001(5) 0.014(5) -0.011(7)
C41 0.033(7) 0.026(8) 0.027(6) 0.001(5) 0.000(5) 0.000(6)
C42 0.029(7) 0.039(9) 0.039(7) -0.007(6) 0.011(5) -0.004(6)
C43 0.040(8) 0.043(9) 0.054(8) 0.003(6) -0.007(6) 0.008(7)
C44 0.046(9) 0.080(12) 0.054(8) -0.040(8) -0.006(7) 0.017(8)
C45 0.049(8) 0.065(11) 0.032(7) -0.011(7) 0.015(6) 0.007(8)
C46 0.059(8) 0.040(9) 0.029(6) -0.005(6) 0.005(6) -0.005(7)
C47 0.037(7) 0.027(8) 0.030(6) 0.001(5) -0.003(5) -0.002(6)
C48 0.039(7) 0.031(8) 0.024(6) -0.001(5) 0.009(5) 0.007(7)
C49 0.038(8) 0.047(10) 0.031(6) 0.005(6) 0.017(6) 0.024(7)
C50 0.064(10) 0.044(10) 0.046(7) -0.008(6) 0.010(7) -0.015(8)
C51 0.058(9) 0.044(10) 0.053(8) 0.004(7) 0.011(7) 0.031(8)
C52 0.094(13) 0.033(10) 0.046(8) 0.000(6) 0.021(8) 0.030(9)
C53 0.063(10) 0.033(10) 0.060(8) -0.006(6) 0.000(7) 0.008(8)
C54 0.040(8) 0.027(8) 0.036(6) -0.001(5) 0.000(6) 0.005(7)
C55 0.033(7) 0.032(8) 0.017(5) 0.006(5) 0.007(5) -0.001(6)
C56 0.048(8) 0.038(8) 0.028(6) 0.004(5) 0.005(5) -0.008(7)
C57 0.111(12) 0.044(10) 0.032(7) 0.005(6) 0.026(7) 0.008(9)
C58 0.101(12) 0.053(11) 0.036(7) 0.011(7) 0.013(7) 0.003(9)
C59 0.091(12) 0.072(12) 0.052(9) 0.035(8) 0.012(8) -0.010(10)
C60 0.087(11) 0.029(9) 0.059(9) 0.008(6) 0.010(8) 0.000(8)
C61 0.067(9) 0.011(7) 0.031(6) -0.003(5) 0.003(6) 0.001(6)
C62 0.033(6) 0.026(7) 0.019(5) -0.003(5) 0.003(5) -0.011(6)
C63 0.033(6) 0.021(7) 0.024(5) 0.006(5) 0.001(5) 0.011(6)
C64 0.020(6) 0.023(7) 0.031(6) 0.000(5) 0.001(5) 0.010(5)
C65 0.026(6) 0.024(7) 0.023(5) -0.003(4) 0.002(5) -0.001(5)
C66 0.028(6) 0.028(7) 0.027(6) 0.000(5) 0.005(5) 0.008(6)
C67 0.027(6) 0.037(8) 0.026(6) -0.001(5) 0.004(5) -0.006(6)
C68 0.042(7) 0.033(8) 0.014(5) -0.010(5) 0.011(5) -0.008(7)
C69 0.039(8) 0.027(8) 0.029(6) 0.000(5) 0.009(5) -0.004(7)
C70 0.039(8) 0.029(9) 0.055(8) 0.005(6) 0.008(6) -0.007(7)
C71 0.031(8) 0.081(13) 0.077(10) -0.001(9) 0.008(7) -0.005(9)
C72 0.070(11) 0.027(9) 0.091(11) 0.005(7) 0.011(9) -0.017(9)
C73 0.049(9) 0.028(9) 0.071(9) -0.008(6) 0.003(7) 0.003(7)
C74 0.030(7) 0.028(8) 0.029(6) 0.001(5) -0.001(5) -0.016(6)
C75 0.044(7) 0.017(7) 0.026(6) -0.009(4) 0.009(5) -0.007(6)
C76 0.038(7) 0.030(8) 0.026(6) -0.007(5) 0.002(5) -0.015(6)
C77 0.040(8) 0.114(13) 0.034(7) -0.013(7) 0.008(6) -0.030(9)
C78 0.030(7) 0.141(16) 0.038(7) -0.014(8) -0.003(6) -0.003(9)
C79 0.035(7) 0.118(14) 0.028(6) -0.017(7) -0.003(6) -0.012(8)
C80 0.051(8) 0.087(11) 0.022(6) -0.010(6) 0.008(6) -0.021(8)
C81 0.047(7) 0.032(8) 0.021(5) 0.002(5) 0.007(5) 0.000(6)
N1 0.043(6) 0.028(6) 0.029(5) -0.001(4) 0.021(4) 0.006(5)
N2 0.043(6) 0.017(6) 0.031(5) 0.006(4) 0.003(4) -0.001(5)
N3 0.020(5) 0.031(7) 0.054(6) 0.003(5) 0.003(4) -0.009(5)
N4 0.030(6) 0.027(6) 0.042(5) 0.003(4) 0.002(4) 0.000(5)
N5 0.036(6) 0.030(6) 0.037(5) 0.003(4) 0.008(5) 0.014(5)
N6 0.034(6) 0.054(7) 0.026(5) 0.005(4) 0.012(4) 0.019(5)
N7 0.038(6) 0.038(7) 0.032(5) -0.007(4) 0.005(4) 0.009(5)
N8 0.052(7) 0.038(7) 0.036(5) -0.011(5) 0.010(5) -0.010(6)
N9 0.032(6) 0.054(8) 0.040(5) -0.002(5) 0.001(5) 0.007(5)
N10 0.026(5) 0.042(7) 0.020(4) 0.001(4) 0.002(4) -0.004(5)
N11 0.027(5) 0.028(6) 0.038(5) 0.004(4) 0.001(4) -0.004(5)
N12 0.057(7) 0.026(6) 0.023(5) -0.004(4) 0.004(4) 0.013(5)
N13 0.036(6) 0.043(7) 0.022(5) -0.006(4) 0.012(4) -0.006(5)
N14 0.020(5) 0.041(7) 0.026(5) -0.001(4) 0.009(4) -0.003(5)
N15 0.065(7) 0.041(8) 0.022(5) 0.009(4) 0.002(5) -0.001(6)
N16 0.039(6) 0.035(7) 0.041(5) 0.013(5) 0.005(5) 0.000(5)
N17 0.025(5) 0.036(7) 0.031(5) 0.004(4) 0.003(4) 0.005(5)
N18 0.026(5) 0.025(6) 0.033(5) -0.004(4) 0.004(4) 0.001(5)
O1 0.018(7) 0.044(9) 0.107(10) -0.002(8) -0.007(8) 0.010(7)
O1' 0.016(7) 0.078(10) 0.100(9) -0.072(8) 0.009(7) -0.004(7)
O2 0.175(17) 0.200(19) 0.220(18) 0.042(13) 0.012(13) 0.001(13)
O3 0.118(13) 0.117(14) 0.138(13) 0.038(11) 0.058(11) 0.017(11)
O4 0.101(9) 0.126(12) 0.130(10) 0.021(8) -0.010(7) -0.022(8)

loop_
_atom_type_symbol
_atom_type_description
_atom_type_scat_dispersion_real
_atom_type_scat_dispersion_imag
_atom_type_scat_source
C C 0.0033 0.0016 'International Tables Vol C Tables 4.2.6.8 and 6.1.1.4'
H H 0.0000 0.0000 'International Tables Vol C Tables 4.2.6.8 and 6.1.1.4'
N N 0.0061 0.0033 'International Tables Vol C Tables 4.2.6.8 and 6.1.1.4'
O O 0.0106 0.0060 'International Tables Vol C Tables 4.2.6.8 and 6.1.1.4'
Ag Ag -0.8971 1.1015 'International Tables Vol C Tables 4.2.6.8 and 6.1.1.4'

loop_
_geom_angle_atom_site_label_1
_geom_angle_atom_site_label_2
_geom_angle_atom_site_label_3
_geom_angle
_geom_angle_site_symmetry_1
_geom_angle_site_symmetry_3
_geom_angle_publ_flag
N1 Ag1 N7 129.1(3) . . ?
N1 Ag1 N13 130.4(3) . . ?
N7 Ag1 N13 98.9(3) . . ?
N9 Ag2 N17 114.8(3) . . ?
N9 Ag2 O2 118.5(8) . . ?
N17 Ag2 O2 107.1(9) . . ?
N6 Ag3 N15 114.8(3) . . ?
N6 Ag3 O1 135.7(5) . . ?
N15 Ag3 O1 106.1(5) . . ?
N3 Ag4 N11 163.9(3) . . ?
N2 Ag5 N2 180.0(6) . 3_655 ?
N10 Ag6 N14 177.3(3) 1_455 . ?
N16 Ag7 N12 170.6(3) . 4_566 ?
N4 Ag8 N18 170.5(3) . . ?
N5 Ag9 O4 175.1(4) . . ?
N1 C1 N2 115.9(9) . . ?
N1 C1 C8 122.3(9) . . ?
N2 C1 C8 121.7(10) . . ?
C7 C2 N2 108.8(9) . . ?
C7 C2 C3 120.5(10) . . ?
N2 C2 C3 130.6(11) . . ?
C4 C3 C2 117.3(11) . . ?
C4 C3 H3A 121.4 . . ?
C2 C3 H3A 121.4 . . ?
C5 C4 C3 121.6(11) . . ?
C5 C4 H4A 119.2 . . ?
C3 C4 H4A 119.2 . . ?
C4 C5 C6 121.9(12) . . ?
C4 C5 H5A 119.0 . . ?
C6 C5 H5A 119.0 . . ?
C7 C6 C5 116.6(11) . . ?
C7 C6 H6A 121.7 . . ?
C5 C6 H6A 121.7 . . ?
C6 C7 C2 122.0(10) . . ?
C6 C7 N1 130.8(10) . . ?
C2 C7 N1 107.1(9) . . ?
C9 C8 C13 119.0(9) . . ?
C9 C8 C1 121.4(9) . . ?
C13 C8 C1 119.5(10) . . ?
C8 C9 C10 121.1(10) . . ?
C8 C9 H9A 119.4 . . ?
C10 C9 H9A 119.4 . . ?
C11 C10 C9 119.5(10) . . ?
C11 C10 C14 121.5(9) . . ?
C9 C10 C14 119.0(9) . . ?
C10 C11 C12 121.7(9) . . ?
C10 C11 H11A 119.2 . . ?
C12 C11 H11A 119.2 . . ?
C11 C12 C13 116.6(9) . . ?
C11 C12 C21 118.4(9) . . ?
C13 C12 C21 125.0(10) . . ?
C8 C13 C12 121.9(10) . . ?
C8 C13 H13A 119.1 . . ?
C12 C13 H13A 119.1 . . ?
N4 C14 N3 115.1(10) . . ?
N4 C14 C10 121.7(10) . . ?
N3 C14 C10 123.2(10) . . ?
N3 C15 C16 131.4(12) . . ?
N3 C15 C20 109.6(11) . . ?
C16 C15 C20 118.9(12) . . ?
C17 C16 C15 118.7(13) . . ?
C17 C16 H16A 120.6 . . ?
C15 C16 H16A 120.6 . . ?
C16 C17 C18 122.8(14) . . ?
C16 C17 H17A 118.6 . . ?
C18 C17 H17A 118.6 . . ?
C17 C18 C19 121.9(13) . . ?
C17 C18 H18A 119.0 . . ?
C19 C18 H18A 119.0 . . ?
C20 C19 C18 113.0(12) . . ?
C20 C19 H19A 123.5 . . ?
C18 C19 H19A 123.5 . . ?
C19 C20 C15 124.6(12) . . ?
C19 C20 N4 127.7(11) . . ?
C15 C20 N4 107.8(10) . . ?
N6 C21 N5 116.0(9) . . ?
N6 C21 C12 119.7(10) . . ?
N5 C21 C12 124.2(9) . . ?
C23 C22 N6 128.4(10) . . ?
C23 C22 C27 122.1(11) . . ?
N6 C22 C27 109.5(9) . . ?
C24 C23 C22 114.7(11) . . ?
C24 C23 H23A 122.6 . . ?
C22 C23 H23A 122.6 . . ?
C23 C24 C25 124.9(11) . . ?
C23 C24 H24A 117.5 . . ?
C25 C24 H24A 117.5 . . ?
C26 C25 C24 118.8(11) . . ?
C26 C25 H25A 120.6 . . ?
C24 C25 H25A 120.6 . . ?
C25 C26 C27 120.0(10) . . ?
C25 C26 H26A 120.0 . . ?
C27 C26 H26A 120.0 . . ?
N5 C27 C26 133.1(10) . . ?
N5 C27 C22 107.7(10) . . ?
C26 C27 C22 119.2(10) . . ?
N10 C28 N9 114.9(9) . . ?
N10 C28 C35 125.7(9) . . ?
N9 C28 C35 118.8(10) . . ?
N10 C29 C34 107.9(10) . . ?
N10 C29 C30 131.4(10) . . ?
C34 C29 C30 120.5(10) . . ?
C31 C30 C29 117.7(10) . . ?
C31 C30 H30A 121.2 . . ?
C29 C30 H30A 121.2 . . ?
C32 C31 C30 121.8(11) . . ?
C32 C31 H31A 119.1 . . ?
C30 C31 H31A 119.1 . . ?
C31 C32 C33 121.5(11) . . ?
C31 C32 H32A 119.2 . . ?
C33 C32 H32A 119.2 . . ?
C32 C33 C34 119.0(12) . . ?
C32 C33 H33A 120.5 . . ?
C34 C33 H33A 120.5 . . ?
N9 C34 C33 132.1(11) . . ?
N9 C34 C29 108.3(9) . . ?
C33 C34 C29 119.5(11) . . ?
C36 C35 C40 118.0(10) . . ?
C36 C35 C28 118.1(11) . . ?
C40 C35 C28 123.9(9) . . ?
C35 C36 C37 122.6(11) . . ?
C35 C36 H36A 118.7 . . ?
C37 C36 H36A 118.7 . . ?
C38 C37 C36 118.6(10) . . ?
C38 C37 C41 123.4(9) . . ?
C36 C37 C41 117.9(10) . . ?
C37 C38 C39 121.5(10) . . ?
C37 C38 H38A 119.2 . . ?
C39 C38 H38A 119.2 . . ?
C40 C39 C38 118.0(11) . . ?
C40 C39 C48 122.3(10) . . ?
C38 C39 C48 119.5(10) . . ?
C35 C40 C39 121.0(10) . . ?
C35 C40 H40A 119.5 . . ?
C39 C40 H40A 119.5 . . ?
N11 C41 N12 114.7(9) . . ?
N11 C41 C37 123.3(9) . . ?
N12 C41 C37 121.5(10) . . ?
C47 C42 N11 108.9(10) . . ?
C47 C42 C43 122.0(10) . . ?
N11 C42 C43 129.0(11) . . ?
C44 C43 C42 117.0(11) . . ?
C44 C43 H43A 121.5 . . ?
C42 C43 H43A 121.5 . . ?
C43 C44 C45 119.8(12) . . ?
C43 C44 H44A 120.1 . . ?
C45 C44 H44A 120.1 . . ?
C46 C45 C44 123.0(11) . . ?
C46 C45 H45A 118.5 . . ?
C44 C45 H45A 118.5 . . ?
C45 C46 C47 117.5(11) . . ?
C45 C46 H46A 121.2 . . ?
C47 C46 H46A 121.2 . . ?
N12 C47 C42 108.4(9) . . ?
N12 C47 C46 130.8(10) . . ?
C42 C47 C46 120.7(11) . . ?
N7 C48 N8 109.9(10) . . ?
N7 C48 C39 125.1(11) . . ?
N8 C48 C39 124.9(11) . . ?
N7 C49 C50 128.3(13) . . ?
N7 C49 C54 112.1(11) . . ?
C50 C49 C54 119.5(12) . . ?
C49 C50 C51 118.6(12) . . ?
C49 C50 H50 120.7 . . ?
C51 C50 H50 120.7 . . ?
C52 C51 C50 118.9(12) . . ?
C52 C51 H51A 120.5 . . ?
C50 C51 H51A 120.5 . . ?
C53 C52 C51 122.0(13) . . ?
C53 C52 H52A 119.0 . . ?
C51 C52 H52A 119.0 . . ?
C52 C53 C54 118.5(13) . . ?
C52 C53 H53A 120.8 . . ?
C54 C53 H53A 120.8 . . ?
N8 C54 C49 104.0(11) . . ?
N8 C54 C53 133.6(12) . . ?
C49 C54 C53 122.3(12) . . ?
N15 C55 N16 116.4(8) . . ?
N15 C55 C62 120.5(9) . . ?
N16 C55 C62 123.0(10) . . ?
C61 C56 C57 121.2(11) . . ?
C61 C56 N16 108.5(9) . . ?
C57 C56 N16 130.3(11) . . ?
C58 C57 C56 117.5(12) . . ?
C58 C57 H57A 121.3 . . ?
C56 C57 H57A 121.3 . . ?
C57 C58 C59 122.5(12) . . ?
C57 C58 H58A 118.8 . . ?
C59 C58 H58A 118.8 . . ?
C60 C59 C58 120.3(13) . . ?
C60 C59 H59A 119.9 . . ?
C58 C59 H59A 119.9 . . ?
C61 C60 C59 116.7(12) . . ?
C61 C60 H60A 121.7 . . ?
C59 C60 H60A 121.7 . . ?
C60 C61 C56 121.9(10) . . ?
C60 C61 N15 128.6(10) . . ?
C56 C61 N15 109.5(10) . . ?
C63 C62 C67 119.3(9) . . ?
C63 C62 C55 119.1(9) . . ?
C67 C62 C55 121.4(10) . . ?
C62 C63 C64 120.5(9) . . ?
C62 C63 H63A 119.7 . . ?
C64 C63 H63A 119.7 . . ?
C65 C64 C63 119.8(10) . . ?
C65 C64 C68 120.1(9) . . ?
C63 C64 C68 120.0(9) . . ?
C64 C65 C66 120.7(9) . . ?
C64 C65 H65A 119.6 . . ?
C66 C65 H65A 119.6 . . ?
C67 C66 C65 117.7(9) . . ?
C67 C66 C75 124.2(10) . . ?
C65 C66 C75 118.2(9) . . ?
C66 C67 C62 122.1(10) . . ?
C66 C67 H67A 119.0 . . ?
C62 C67 H67A 119.0 . . ?
N18 C68 N17 116.5(10) 2 . ?
N18 C68 C64 123.4(10) 2 . ?
N17 C68 C64 120.1(10) . . ?
N17 C69 C70 129.1(11) . . ?
N17 C69 C74 108.6(10) . . ?
C70 C69 C74 122.4(11) . . ?
C71 C70 C69 116.2(12) . . ?
C71 C70 H70A 121.9 . . ?
C69 C70 H70A 121.9 . . ?
C70 C71 C72 123.0(13) . . ?
C70 C71 H71A 118.5 . . ?
C72 C71 H71A 118.5 . . ?
C71 C72 C73 120.4(13) . . ?
C71 C72 H72A 119.8 . . ?
C73 C72 H72A 119.8 . . ?
C74 C73 C72 118.0(12) . . ?
C74 C73 H73A 121.0 . . ?
C72 C73 H73A 121.0 . . ?
C73 C74 N18 132.4(11) . 2 ?
C73 C74 C69 120.0(11) . . ?
N18 C74 C69 107.5(10) 2 . ?
N14 C75 N13 116.5(9) . . ?
N14 C75 C66 121.4(8) . . ?
N13 C75 C66 122.0(9) . . ?
C77 C76 N14 131.2(10) . . ?
C77 C76 C81 122.1(10) . . ?
N14 C76 C81 106.6(9) . . ?
C76 C77 C78 118.7(11) . . ?
C76 C77 H77A 120.7 . . ?
C78 C77 H77A 120.7 . . ?
C77 C78 C79 120.9(11) . . ?
C77 C78 H78A 119.6 . . ?
C79 C78 H78A 119.6 . . ?
C78 C79 C80 120.7(10) . . ?
C78 C79 H79A 119.7 . . ?
C80 C79 H79A 119.7 . . ?
C81 C80 C79 117.2(10) . . ?
C81 C80 H80A 121.4 . . ?
C79 C80 H80A 121.4 . . ?
C80 C81 N13 129.1(10) . . ?
C80 C81 C76 120.3(10) . . ?
N13 C81 C76 110.5(8) . . ?
C1 N1 C7 105.0(8) . . ?
C1 N1 Ag1 126.7(6) . . ?
C7 N1 Ag1 126.3(7) . . ?
C1 N2 C2 103.1(9) . . ?
C1 N2 Ag5 132.2(7) . . ?
C2 N2 Ag5 124.6(7) . . ?
C14 N3 C15 104.7(9) . . ?
C14 N3 Ag4 122.9(7) . . ?
C15 N3 Ag4 132.2(8) . . ?
C14 N4 C20 102.7(9) . . ?
C14 N4 Ag8 123.4(7) . . ?
C20 N4 Ag8 131.3(7) . . ?
C27 N5 C21 105.3(8) . . ?
C27 N5 Ag9 123.6(7) . . ?
C21 N5 Ag9 130.4(7) . . ?
C21 N6 C22 101.4(9) . . ?
C21 N6 Ag3 129.7(8) . . ?
C22 N6 Ag3 118.1(6) . . ?
C48 N7 C49 104.6(10) . . ?
C48 N7 Ag1 129.2(8) . . ?
C49 N7 Ag1 126.2(8) . . ?
C54 N8 C48 109.3(10) . . ?
C54 N8 H8A 125.3 . . ?
C48 N8 H8A 125.3 . . ?
C28 N9 C34 102.8(9) . . ?
C28 N9 Ag2 130.2(7) . . ?
C34 N9 Ag2 126.2(7) . . ?
C28 N10 C29 106.0(8) . . ?
C28 N10 Ag6 127.4(7) . 1_655 ?
C29 N10 Ag6 126.1(7) . 1_655 ?
C41 N11 C42 104.0(9) . . ?
C41 N11 Ag4 131.7(7) . . ?
C42 N11 Ag4 119.5(8) . . ?
C41 N12 C47 104.0(9) . . ?
C41 N12 Ag7 129.5(7) . 4_665 ?
C47 N12 Ag7 126.5(7) . 4_665 ?
C75 N13 C81 101.6(8) . . ?
C75 N13 Ag1 146.3(7) . . ?
C81 N13 Ag1 111.1(6) . . ?
C75 N14 C76 104.8(8) . . ?
C75 N14 Ag6 130.1(6) . . ?
C76 N14 Ag6 125.2(7) . . ?
C55 N15 C61 103.1(8) . . ?
C55 N15 Ag3 115.1(6) . . ?
C61 N15 Ag3 134.3(8) . . ?
C55 N16 C56 102.4(9) . . ?
C55 N16 Ag7 131.0(7) . . ?
C56 N16 Ag7 126.6(7) . . ?
C68 N17 C69 103.7(9) . . ?
C68 N17 Ag2 125.1(8) . . ?
C69 N17 Ag2 127.4(7) . . ?
C68 N18 C74 103.6(9) 2_545 2_545 ?
C68 N18 Ag8 122.6(7) 2_545 . ?
C74 N18 Ag8 133.6(8) 2_545 . ?

loop_
_geom_bond_atom_site_label_1
_geom_bond_atom_site_label_2
_geom_bond_distance
_geom_bond_site_symmetry_2
_geom_bond_publ_flag
Ag1 N1 2.226(8) . ?
Ag1 N7 2.265(9) . ?
Ag1 N13 2.313(8) . ?
Ag2 N9 2.205(9) . ?
Ag2 N17 2.229(9) . ?
Ag2 O2 2.49(3) . ?
Ag3 N6 2.199(9) . ?
Ag3 N15 2.275(9) . ?
Ag3 O1 2.532(15) . ?
Ag4 N3 2.124(9) . ?
Ag4 N11 2.131(8) . ?
Ag5 N2 2.115(9) . ?
Ag5 N2 2.115(9) 3_655 ?
Ag6 N10 2.082(8) 1_455 ?
Ag6 N14 2.083(7) . ?
Ag7 N16 2.099(10) . ?
Ag7 N12 2.122(9) 4_566 ?
Ag8 N4 2.089(9) . ?
Ag8 N18 2.103(8) . ?
Ag9 N5 2.056(8) . ?
Ag9 O4 2.110(11) . ?
C1 N1 1.314(12) . ?
C1 N2 1.355(11) . ?
C1 C8 1.455(13) . ?
C2 C7 1.394(14) . ?
C2 N2 1.403(13) . ?
C2 C3 1.415(13) . ?
C3 C4 1.383(16) . ?
C3 H3A 0.9300 . ?
C4 C5 1.380(16) . ?
C4 H4A 0.9300 . ?
C5 C6 1.406(14) . ?
C5 H5A 0.9300 . ?
C6 C7 1.386(14) . ?
C6 H6A 0.9300 . ?
C7 N1 1.410(11) . ?
C8 C9 1.374(13) . ?
C8 C13 1.399(13) . ?
C9 C10 1.397(13) . ?
C9 H9A 0.9300 . ?
C10 C11 1.389(13) . ?
C10 C14 1.470(15) . ?
C11 C12 1.408(14) . ?
C11 H11A 0.9300 . ?
C12 C13 1.422(13) . ?
C12 C21 1.425(13) . ?
C13 H13A 0.9300 . ?
C14 N4 1.359(12) . ?
C14 N3 1.362(12) . ?
C15 N3 1.364(13) . ?
C15 C16 1.396(16) . ?
C15 C20 1.400(15) . ?
C16 C17 1.335(18) . ?
C16 H16A 0.9300 . ?
C17 C18 1.388(18) . ?
C17 H17A 0.9300 . ?
C18 C19 1.432(16) . ?
C18 H18A 0.9300 . ?
C19 C20 1.399(15) . ?
C19 H19A 0.9300 . ?
C20 N4 1.431(13) . ?
C21 N6 1.354(11) . ?
C21 N5 1.388(13) . ?
C22 C23 1.404(14) . ?
C22 N6 1.425(13) . ?
C22 C27 1.441(14) . ?
C23 C24 1.362(15) . ?
C23 H23A 0.9300 . ?
C24 C25 1.423(15) . ?
C24 H24A 0.9300 . ?
C25 C26 1.364(14) . ?
C25 H25A 0.9300 . ?
C26 C27 1.378(14) . ?
C26 H26A 0.9300 . ?
C27 N5 1.347(12) . ?
C28 N10 1.309(12) . ?
C28 N9 1.379(11) . ?
C28 C35 1.470(14) . ?
C29 N10 1.371(11) . ?
C29 C34 1.405(13) . ?
C29 C30 1.414(14) . ?
C30 C31 1.385(13) . ?
C30 H30A 0.9300 . ?
C31 C32 1.366(15) . ?
C31 H31A 0.9300 . ?
C32 C33 1.375(17) . ?
C32 H32A 0.9300 . ?
C33 C34 1.403(15) . ?
C33 H33A 0.9300 . ?
C34 N9 1.393(13) . ?
C35 C36 1.377(13) . ?
C35 C40 1.400(14) . ?
C36 C37 1.403(13) . ?
C36 H36A 0.9300 . ?
C37 C38 1.356(13) . ?
C37 C41 1.482(14) . ?
C38 C39 1.423(14) . ?
C38 H38A 0.9300 . ?
C39 C40 1.404(13) . ?
C39 C48 1.443(14) . ?
C40 H40A 0.9300 . ?
C41 N11 1.324(13) . ?
C41 N12 1.361(11) . ?
C42 C47 1.381(15) . ?
C42 N11 1.382(12) . ?
C42 C43 1.424(15) . ?
C43 C44 1.372(15) . ?
C43 H43A 0.9300 . ?
C44 C45 1.423(18) . ?
C44 H44A 0.9300 . ?
C45 C46 1.360(16) . ?
C45 H45A 0.9300 . ?
C46 C47 1.390(13) . ?
C46 H46A 0.9300 . ?
C47 N12 1.369(13) . ?
C48 N7 1.336(13) . ?
C48 N8 1.379(13) . ?
C49 N7 1.364(13) . ?
C49 C50 1.368(15) . ?
C49 C54 1.383(15) . ?
C50 C51 1.427(16) . ?
C50 H50 0.9300 . ?
C51 C52 1.399(17) . ?
C51 H51A 0.9300 . ?
C52 C53 1.330(16) . ?
C52 H52A 0.9300 . ?
C53 C54 1.385(16) . ?
C53 H53A 0.9300 . ?
C54 N8 1.343(13) . ?
C55 N15 1.353(13) . ?
C55 N16 1.367(12) . ?
C55 C62 1.462(13) . ?
C56 C61 1.394(15) . ?
C56 C57 1.417(13) . ?
C56 N16 1.419(13) . ?
C57 C58 1.326(17) . ?
C57 H57A 0.9300 . ?
C58 C59 1.421(19) . ?
C58 H58A 0.9300 . ?
C59 C60 1.420(16) . ?
C59 H59A 0.9300 . ?
C60 C61 1.368(15) . ?
C60 H60A 0.9300 . ?
C61 N15 1.398(12) . ?
C62 C63 1.373(13) . ?
C62 C67 1.389(12) . ?
C63 C64 1.397(12) . ?
C63 H63A 0.9300 . ?
C64 C65 1.365(12) . ?
C64 C68 1.490(14) . ?
C65 C66 1.429(13) . ?
C65 H65A 0.9300 . ?
C66 C67 1.370(13) . ?
C66 C75 1.487(13) . ?
C67 H67A 0.9300 . ?
C68 N18 1.328(13) 2 ?
C68 N17 1.350(12) . ?
C69 N17 1.369(13) . ?
C69 C70 1.377(14) . ?
C69 C74 1.419(14) . ?
C70 C71 1.368(17) . ?
C70 H70A 0.9300 . ?
C71 C72 1.372(17) . ?
C71 H71A 0.9300 . ?
C72 C73 1.411(16) . ?
C72 H72A 0.9300 . ?
C73 C74 1.351(15) . ?
C73 H73A 0.9300 . ?
C74 N18 1.399(12) 2 ?
C75 N14 1.341(12) . ?
C75 N13 1.354(11) . ?
C76 C77 1.359(14) . ?
C76 N14 1.387(11) . ?
C76 C81 1.406(13) . ?
C77 C78 1.364(14) . ?
C77 H77A 0.9300 . ?
C78 C79 1.406(15) . ?
C78 H78A 0.9300 . ?
C79 C80 1.411(15) . ?
C79 H79A 0.9300 . ?
C80 C81 1.385(12) . ?
C80 H80A 0.9300 . ?
C81 N13 1.396(12) . ?
N8 H8A 0.8600 . ?
N10 Ag6 2.082(8) 1_655 ?
N12 Ag7 2.122(9) 4_665 ?
N18 C68 1.328(13) 2_545 ?
N18 C74 1.399(12) 2_545 ?
